data_2005345
loop_
_publ_author_name
'Drew, M. G. B.'
'Delgado, E.'
'Hernandez, E.'
'Baker, P. K.'
'Mansilla, N.'

_publ_section_title
;
 Diiodobis(\h^5^-trimethylsilylcyclopentadienyl)titanium(IV)
;
_journal_issue 9
_journal_name_full 'Acta Crystallographica Section C'
_journal_page_first 2168
_journal_page_last 2170
_journal_paper_doi 10.1107/S0108270196006221
_journal_volume 52
_journal_year 1996
_chemical_formula_iupac '[Ti I2 (C8 H13 Si)2]'
_chemical_formula_structural 'C16 H26 I2 Si2 Ti'
_chemical_formula_sum 'C16 H26 I2 Si2 Ti'
_chemical_formula_weight 576.27
_chemical_name_systematic Bis(\h^5-trimethylsilylcyclopentadienyl)-diiodo-titanium(IV)
_space_group_IT_number 15
_symmetry_cell_setting monoclinic
_symmetry_space_group_name_Hall '-C 2yc'
_symmetry_space_group_name_H-M 'C 1 2/c 1'
_audit_creation_method SHELXL
_cell_angle_alpha 90.00
_cell_angle_beta 92.36(1)
_cell_angle_gamma 90.00
_cell_formula_units_Z 4
_cell_length_a 13.440(9)
_cell_length_b 7.205(9)
_cell_length_c 22.388(9)
_cell_measurement_reflns_used 775
_cell_measurement_temperature 293(2)
_cell_measurement_theta_max 25
_cell_measurement_theta_min 5
_cell_volume 2166(3)
_computing_cell_refinement XDS
_computing_data_collection 'XDS (Kabsch, 1991)'
_computing_data_reduction XDS
_computing_molecular_graphics 'PLATON (Spek,1994)'
_computing_structure_refinement 'SHELXL93 (Sheldrick, 1993)'
_computing_structure_solution 'SHELXS86 (Sheldrick, 1990)'
_diffrn_ambient_temperature 293(2)
_diffrn_measurement_device 'Marresearch Image Plate'
_diffrn_measurement_method '95 frames at 2\% intervals, counting time 2 min'
_diffrn_radiation_monochromator graphite
_diffrn_radiation_source 'fine-focus sealed tube'
_diffrn_radiation_type MoK\a
_diffrn_radiation_wavelength 0.7107
_diffrn_reflns_av_R_equivalents 0.0614
_diffrn_reflns_av_sigmaI/netI 0.0897
_diffrn_reflns_limit_h_max 15
_diffrn_reflns_limit_h_min 0
_diffrn_reflns_limit_k_max 8
_diffrn_reflns_limit_k_min -8
_diffrn_reflns_limit_l_max 26
_diffrn_reflns_limit_l_min -26
_diffrn_reflns_number 2284
_diffrn_reflns_theta_max 24.91
_diffrn_reflns_theta_min 3.47
_diffrn_standards_decay_% none
_diffrn_standards_number 0
_exptl_absorpt_coefficient_mu 3.35
_exptl_absorpt_correction_T_max 0.58
_exptl_absorpt_correction_T_min 0.44
_exptl_absorpt_correction_type 'empirical from \DF (DIFABS; Walker & Stuart, 1983)'
_exptl_crystal_colour red
_exptl_crystal_density_diffrn 1.767
_exptl_crystal_density_meas ?
_exptl_crystal_description parallelepiped
_exptl_crystal_F_000 1112
_exptl_crystal_size_max 0.25
_exptl_crystal_size_mid 0.20
_exptl_crystal_size_min 0.17
_refine_diff_density_max 0.737
_refine_diff_density_min -0.856
_refine_ls_extinction_method none
_refine_ls_goodness_of_fit_all 0.609
_refine_ls_goodness_of_fit_obs 0.563
_refine_ls_hydrogen_treatment ' H atoms riding with U(H) = 1.2U~eq~(C)'
_refine_ls_matrix_type full
_refine_ls_number_parameters 100
_refine_ls_number_reflns 1516
_refine_ls_number_restraints 0
_refine_ls_restrained_S_all 0.609
_refine_ls_restrained_S_obs 0.563
_refine_ls_R_factor_all 0.1449
_refine_ls_R_factor_obs 0.0653
_refine_ls_shift/esd_max -0.031
_refine_ls_shift/esd_mean 0.002
_refine_ls_structure_factor_coef Fsqd
_refine_ls_weighting_details 'w = 1/[\s^2^(Fo^2^)+(0.2921P)^2^+99.5474P] where P=(Fo^2^+2Fc^2^)/3'
_refine_ls_weighting_scheme calc
_refine_ls_wR_factor_all 0.2789
_refine_ls_wR_factor_obs 0.1948
_reflns_number_observed 858
_reflns_number_total 1516
_reflns_observed_criterion >2sigma(I)
_cod_data_source_file cf1088.cif
_cod_data_source_block I
_cod_depositor_comments
;
The following automatic conversions were performed:

'_exptl_crystal_density_meas' value 'not measured' was changed to '?'
- the value is perceived as not measured.

Automatic conversion script
Id: cif_fix_values 3008 2015-01-20 13:52:24Z robertas 

The following automatic conversions were performed:

'_refine_ls_weighting_scheme' value 'calc w =
1/[\s^2^(Fo^2^)+(0.2921P)^2^+99.5474P] where P=(Fo^2^+2Fc^2^)/3' was
changed to 'calc'. New tag '_refine_ls_weighting_details' was
created. The value of the new tag was set to 'w =
1/[\s^2^(Fo^2^)+(0.2921P)^2^+99.5474P] where P=(Fo^2^+2Fc^2^)/3'.

Automatic conversion script
Id: cif_fix_values 3143 2015-03-26 13:38:13Z robertas 
;
_cod_original_sg_symbol_H-M 'C 2/c'
_cod_original_formula_sum 'C16 H26 I2  Si2 Ti'
_cod_database_code 2005345

loop_
_symmetry_equiv_pos_as_xyz
'x, y, z'
'x, -y, z+1/2'
'x+1/2, y+1/2, z'
'x+1/2, -y+1/2, z+1/2'
'-x, -y, -z'
'-x, y, -z-1/2'
'-x+1/2, -y+1/2, -z'
'-x+1/2, y+1/2, -z-1/2'

loop_
_atom_site_aniso_label
_atom_site_aniso_U_11
_atom_site_aniso_U_22
_atom_site_aniso_U_33
_atom_site_aniso_U_12
_atom_site_aniso_U_13
_atom_site_aniso_U_23
I1 0.0937(14) 0.0676(9) 0.0817(10) 0.0087(6) -0.0074(8) -0.0172(5)
Ti1 0.026(2) 0.050(2) 0.051(2) 0.000 0.007(2) 0.000
Si1 0.056(3) 0.096(3) 0.054(3) 0.008(3) 0.017(2) 0.003(2)
C11 0.14(2) 0.18(3) 0.072(16) 0.01(2) 0.053(15) -0.045(17)
C12 0.066(15) 0.115(16) 0.079(14) 0.007(11) -0.031(11) 0.008(11)
C13 0.088(16) 0.131(17) 0.066(12) 0.015(13) 0.058(11) 0.033(12)
C1 0.037(10) 0.069(9) 0.053(9) 0.009(7) 0.008(7) 0.009(7)
C2 0.033(9) 0.060(8) 0.059(10) -0.015(7) 0.023(7) 0.006(7)
C3 0.038(10) 0.079(11) 0.056(10) -0.032(8) -0.003(7) 0.017(7)
C4 0.045(11) 0.136(18) 0.040(10) -0.002(11) 0.005(8) 0.036(10)
C5 0.052(12) 0.098(13) 0.078(13) 0.025(10) 0.009(10) 0.010(10)

loop_
_atom_site_label
_atom_site_occupancy
_atom_site_fract_x
_atom_site_fract_y
_atom_site_fract_z
_atom_site_U_iso_or_equiv
_atom_site_thermal_displace_type
_atom_site_calc_flag
_atom_site_refinement_flags
_atom_site_type_symbol
I1 1 0.04159(11) 1.1690(2) 0.33591(6) 0.0813(7) Uani d . I
Ti1 1 0.0000 0.9000(5) 0.2500 0.0420(10) Uani d S Ti
Si1 1 -0.0968(4) 0.7370(8) 0.4057(2) 0.0685(14) Uani d . Si
C11 1 -0.154(2) 0.931(4) 0.4444(11) 0.129(10) Uani d . C
H11A 1 -0.2091(83) 0.9791(157) 0.4201(34) 0.155 Uiso calc R H
H11B 1 -0.1059(40) 1.0276(110) 0.4516(70) 0.155 Uiso calc R H
H11C 1 -0.1782(115) 0.8890(70) 0.4819(35) 0.155 Uiso calc R H
C12 1 0.0368(15) 0.696(3) 0.4304(10) 0.087(6) Uani d . C
H12A 1 0.0756(23) 0.8039(73) 0.4220(53) 0.105 Uiso calc R H
H12B 1 0.0622(31) 0.5912(114) 0.4092(42) 0.105 Uiso calc R H
H12C 1 0.0408(19) 0.6710(175) 0.4726(14) 0.105 Uiso calc R H
C13 1 -0.1719(15) 0.527(3) 0.4207(9) 0.093(7) Uani d . C
H13A 1 -0.1284(16) 0.4223(50) 0.4268(61) 0.112 Uiso calc R H
H13B 1 -0.2171(71) 0.5034(111) 0.3873(26) 0.112 Uiso calc R H
H13C 1 -0.2089(79) 0.5465(78) 0.4559(34) 0.112 Uiso calc R H
C1 1 -0.1102(11) 0.776(2) 0.3210(7) 0.053(4) Uani d . C
C2 1 -0.0922(11) 0.639(2) 0.2779(7) 0.050(4) Uani d . C
H2 1 -0.0605(11) 0.5260(21) 0.2847(7) 0.060 Uiso calc R H
C3 1 -0.1300(13) 0.703(3) 0.2238(8) 0.058(4) Uani d . C
H3 1 -0.1279(13) 0.6416(25) 0.1874(8) 0.069 Uiso calc R H
C4 1 -0.1711(13) 0.872(3) 0.2331(7) 0.073(6) Uani d . C
H4 1 -0.2040(13) 0.9437(32) 0.2040(7) 0.088 Uiso calc R H
C5 1 -0.1573(14) 0.919(3) 0.2903(9) 0.076(5) Uani d . C
H5 1 -0.1763(14) 1.0315(30) 0.3070(9) 0.091 Uiso calc R H

loop_
_atom_type_symbol
_atom_type_description
_atom_type_scat_dispersion_real
_atom_type_scat_dispersion_imag
_atom_type_scat_source
H H 0.0000 0.0000 'International Tables Vol C Tables 4.2.6.8 and 6.1.1.4'
N N 0.0061 0.0033 'International Tables Vol C Tables 4.2.6.8 and 6.1.1.4'
O O 0.0106 0.0060 'International Tables Vol C Tables 4.2.6.8 and 6.1.1.4'
I I -0.4742 1.8119 'International Tables Vol C Tables 4.2.6.8 and 6.1.1.4'
Ti Ti 0.2776 0.4457 'International Tables Vol C Tables 4.2.6.8 and 6.1.1.4'
Si Si 0.0817 0.0704 'International Tables Vol C Tables 4.2.6.8 and 6.1.1.4'

loop_
_geom_angle_atom_site_label_1
_geom_angle_atom_site_label_2
_geom_angle_atom_site_label_3
_geom_angle_site_symmetry_1
_geom_angle_site_symmetry_3
_geom_angle
_geom_angle_publ_flag
C3 Ti1 C3 6_556 . 104.1(10) no
C3 Ti1 C4 . 6_556 136.2(9) no
C3 Ti1 C4 6_556 . 136.2(9) no
C3 Ti1 C4 . . 34.0(7) no
C4 Ti1 C4 6_556 . 170.0(11) no
C3 Ti1 C5 6_556 . 128.8(7) no
C3 Ti1 C5 . . 56.4(8) no
C4 Ti1 C5 6_556 . 147.9(6) no
C4 Ti1 C5 . . 33.2(6) no
C3 Ti1 C5 . 6_556 128.8(7) no
C4 Ti1 C5 . 6_556 147.9(6) no
C5 Ti1 C5 . 6_556 173.1(11) no
C3 Ti1 C2 6_556 . 81.0(7) no
C3 Ti1 C2 . . 34.3(6) no
C4 Ti1 C2 6_556 . 114.6(7) no
C4 Ti1 C2 . . 56.2(6) no
C5 Ti1 C2 . . 56.6(6) no
C5 Ti1 C2 6_556 . 130.2(7) no
C3 Ti1 C2 . 6_556 81.0(7) no
C4 Ti1 C2 . 6_556 114.6(7) no
C5 Ti1 C2 . 6_556 130.2(7) no
C2 Ti1 C2 . 6_556 73.8(8) no
C3 Ti1 C1 6_556 . 94.9(6) no
C3 Ti1 C1 . . 57.0(6) no
C4 Ti1 C1 6_556 . 119.7(6) no
C4 Ti1 C1 . . 55.9(5) no
C5 Ti1 C1 . . 33.9(6) no
C5 Ti1 C1 6_556 . 151.0(6) no
C2 Ti1 C1 . . 34.5(5) no
C2 Ti1 C1 6_556 . 103.0(6) no
C3 Ti1 C1 . 6_556 94.9(6) no
C4 Ti1 C1 . 6_556 119.7(6) no
C5 Ti1 C1 . 6_556 151.0(6) no
C2 Ti1 C1 . 6_556 103.0(6) no
C1 Ti1 C1 . 6_556 136.0(8) no
C3 Ti1 I1 6_556 . 97.2(4) no
C3 Ti1 I1 . . 137.3(5) no
C4 Ti1 I1 6_556 . 77.2(4) no
C4 Ti1 I1 . . 110.1(6) no
C5 Ti1 I1 . . 81.4(5) no
C5 Ti1 I1 6_556 . 93.8(5) no
C2 Ti1 I1 . . 117.9(4) no
C2 Ti1 I1 6_556 . 130.6(4) no
C1 Ti1 I1 . . 85.0(4) no
C1 Ti1 I1 6_556 . 127.6(3) no
C3 Ti1 I1 . 6_556 97.2(4) no
C4 Ti1 I1 . 6_556 77.2(4) no
C5 Ti1 I1 . 6_556 93.8(5) no
C2 Ti1 I1 . 6_556 130.6(4) no
C1 Ti1 I1 . 6_556 127.6(3) no
I1 Ti1 I1 . 6_556 91.24(13) yes
Cg1 Ti1 I1 . . 107.42(18) yes
Cg1 Ti1 I1 . 6_556 106.73(18) yes
Cg1 Ti1 Cg1 . 6_556 130.5(3) yes
C11 Si1 C13 . . 107.0(12) no
C11 Si1 C12 . . 113.4(12) no
C13 Si1 C12 . . 109.7(10) no
C11 Si1 C1 . . 109.4(11) no
C13 Si1 C1 . . 105.6(9) no
C12 Si1 C1 . . 111.3(9) no
C5 C1 C2 . . 105.8(15) no
C5 C1 Si1 . . 128.5(14) no
C2 C1 Si1 . . 124.4(11) no
C5 C1 Ti1 . . 70.9(11) no
C2 C1 Ti1 . . 71.2(9) no
Si1 C1 Ti1 . . 132.6(8) no
C3 C2 C1 . . 107.6(15) no
C3 C2 Ti1 . . 71.2(8) no
C1 C2 Ti1 . . 74.3(9) no
C4 C3 C2 . . 107.7(16) no
C4 C3 Ti1 . . 73.7(10) no
C2 C3 Ti1 . . 74.5(8) no
C5 C4 C3 . . 109.6(15) no
C5 C4 Ti1 . . 73.9(11) no
C3 C4 Ti1 . . 72.3(10) no
C4 C5 C1 . . 109.2(18) no
C4 C5 Ti1 . . 72.9(11) no
C1 C5 Ti1 . . 75.2(10) no

loop_
_geom_bond_atom_site_label_1
_geom_bond_atom_site_label_2
_geom_bond_distance
_geom_bond_publ_flag
I1 Ti1 2.771(3) yes
Ti1 C1 2.387(17) yes
Ti1 C2 2.350(14) yes
Ti1 C3 2.308(14) yes
Ti1 C4 2.315(19) yes
Ti1 C5 2.34(2) yes
Si1 C11 1.83(2) yes
Si1 C13 1.86(2) yes
Si1 C12 1.883(15) yes
Si1 C1 1.923(17) yes
C1 C5 1.38(2) yes
C1 C2 1.41(2) yes
C2 C3 1.37(2) yes
C3 C4 1.36(3) yes
C4 C5 1.33(3) yes
